data_1522470
loop_
_publ_author_name
'Markiv, V.Ya.'
'Belyavina, N.N.'
'Kazachkova, A.S.'

_publ_section_title
;
 Crystal structure of Sc5 Ga4 and new compounds of structure type Ho11
 Ge10
;
_journal_name_full 'Izvestiya Akademii Nauk SSSR, Metally'
_journal_page_first 200
_journal_page_last 203
_journal_volume 1989
_journal_year 1989
_chemical_formula_sum 'Ga4 Sc4.89'
_space_group_IT_number 139
_symmetry_space_group_name_Hall '-I 4 2'
_symmetry_space_group_name_H-M 'I 4/m m m'
_cell_angle_alpha 90
_cell_angle_beta 90
_cell_angle_gamma 90
_cell_formula_units_Z 9
_cell_length_a 10.366
_cell_length_b 10.366
_cell_length_c 15.305
_cell_volume 1644.583
_citation_journal_id_ASTM IZNMAQ
_cod_data_source_file Markiv_IZNMAQ_1989_350.cif
_cod_data_source_block Ga4Sc4.89
_cod_database_code 1522470

loop_
_symmetry_equiv_pos_as_xyz
x,y,z
-y,x,z
-x,-y,z
y,-x,z
x,-y,-z
y,x,-z
-x,y,-z
-y,-x,-z
-x,-y,-z
y,-x,-z
x,y,-z
-y,x,-z
-x,y,z
-y,-x,z
x,-y,z
y,x,z
x+1/2,y+1/2,z+1/2
-y+1/2,x+1/2,z+1/2
-x+1/2,-y+1/2,z+1/2
y+1/2,-x+1/2,z+1/2
x+1/2,-y+1/2,-z+1/2
y+1/2,x+1/2,-z+1/2
-x+1/2,y+1/2,-z+1/2
-y+1/2,-x+1/2,-z+1/2
-x+1/2,-y+1/2,-z+1/2
y+1/2,-x+1/2,-z+1/2
x+1/2,y+1/2,-z+1/2
-y+1/2,x+1/2,-z+1/2
-x+1/2,y+1/2,z+1/2
-y+1/2,-x+1/2,z+1/2
x+1/2,-y+1/2,z+1/2
y+1/2,x+1/2,z+1/2

loop_
_atom_site_label
_atom_site_type_symbol
_atom_site_fract_x
_atom_site_fract_y
_atom_site_fract_z
_atom_site_occupancy
_atom_site_U_iso_or_equiv
Sc3 Sc 0.174 0.174 0 1 0.0
Sc4 Sc 0 0 0.331 1 0.0
Sc1 Sc 0 0.329 0.392 1 0.0
Ga2 Ga 0.213 0.213 0.326 0.75 0.0
Ga4 Ga 0.374 0.374 0 1 0.0
Ga3 Ga 0 0 0.094 1 0.0
Sc2 Sc 0 0.238 0.186 1 0.0
Ga1 Ga 0.366 0 0 1 0.0
Ga5 Ga 0 0.5 0.25 1 0.0
